data_7710311
loop_
_publ_author_name
'Bhar, Kishalay'
'Guo, Wenbin'
'Gonidec, Mathieu'
'Nikhil Raj M, Venkata'
'Bhatt, Surabhi'
'Perdih, Franc'
'Guionneau, Philippe'
'Chastanet, Guillaume'
'Sharma, Anuj K.'

_publ_section_title
;
 High temperature spin crossover behaviour of mononuclear
 bis-(thiocyanato)iron(II) complexes with judiciously designed bidentate
 N-donor Schiff bases with varying substituents.
;
_journal_issue 24
_journal_name_full 'Dalton transactions (Cambridge, England : 2003)'
_journal_page_first 9302
_journal_page_last 9313
_journal_paper_doi 10.1039/d2dt00416j
_journal_volume 51
_journal_year 2022
_chemical_formula_moiety 'C38 H26 Br2 Fe N6 S2'
_chemical_formula_sum 'C38 H26 Br2 Fe N6 S2'
_chemical_formula_weight 846.44
_space_group_crystal_system tetragonal
_space_group_IT_number 92
_space_group_name_Hall 'P 4abw 2nw'
_space_group_name_H-M_alt 'P 41 21 2'
_atom_sites_solution_hydrogens geom
_atom_sites_solution_primary direct
_audit_creation_date 2019-07-18
_audit_creation_method
;
Olex2 1.2
(compiled 2017.08.10 svn.r3458 for OlexSys, GUI svn.r5381)
;
_audit_update_record
;
2020-01-23 deposited with the CCDC.	2022-05-24 downloaded from the CCDC.
;
_cell_angle_alpha 90
_cell_angle_beta 90
_cell_angle_gamma 90
_cell_formula_units_Z 4
_cell_length_a 17.7629(19)
_cell_length_b 17.7629(19)
_cell_length_c 12.4907(14)
_cell_measurement_reflns_used 9936
_cell_measurement_temperature 400(2)
_cell_measurement_theta_max 26.07
_cell_measurement_theta_min 2.29
_cell_volume 3941.1(7)
_computing_cell_refinement 'SAINT v8.34A (Bruker, 2013)'
_computing_data_reduction 'SAINT v8.34A (Bruker, 2013)'
_computing_molecular_graphics 'Olex2 (Dolomanov et al., 2009)'
_computing_publication_material 'Olex2 (Dolomanov et al., 2009)'
_computing_structure_refinement 'ShelXL (Sheldrick, 2015)'
_computing_structure_solution 'ShelXS (Sheldrick, 2008)'
_diffrn_ambient_temperature 400.0
_diffrn_measured_fraction_theta_full 0.999
_diffrn_measured_fraction_theta_max 0.999
_diffrn_measurement_device_type 'Bruker APEX-II CCD'
_diffrn_measurement_method '\f and \w scans'
_diffrn_radiation_type MoK\a
_diffrn_radiation_wavelength 0.71073
_diffrn_reflns_av_R_equivalents 0.0948
_diffrn_reflns_av_unetI/netI 0.1171
_diffrn_reflns_Laue_measured_fraction_full 0.999
_diffrn_reflns_Laue_measured_fraction_max 0.999
_diffrn_reflns_limit_h_max 21
_diffrn_reflns_limit_h_min -21
_diffrn_reflns_limit_k_max 21
_diffrn_reflns_limit_k_min -21
_diffrn_reflns_limit_l_max 15
_diffrn_reflns_limit_l_min -15
_diffrn_reflns_number 96245
_diffrn_reflns_point_group_measured_fraction_full 0.999
_diffrn_reflns_point_group_measured_fraction_max 0.999
_diffrn_reflns_theta_full 25.242
_diffrn_reflns_theta_max 25.350
_diffrn_reflns_theta_min 1.993
_diffrn_standards_number 0
_exptl_absorpt_coefficient_mu 2.550
_exptl_absorpt_correction_T_max 0.7453
_exptl_absorpt_correction_T_min 0.4590
_exptl_absorpt_correction_type multi-scan
_exptl_absorpt_process_details
;
SADABS-2012/1 (Bruker,2012) was used for absorption correction.
wR2(int) was 0.1164 before and 0.0695 after correction.
The Ratio of minimum to maximum transmission is 0.6159.
The \l/2 correction factor is 0.0015.
;
_exptl_crystal_colour black
_exptl_crystal_density_diffrn 1.427
_exptl_crystal_description block
_exptl_crystal_F_000 1696
_exptl_crystal_size_max 0.24
_exptl_crystal_size_mid 0.1
_exptl_crystal_size_min 0.06
_exptl_transmission_factor_max 0.7453
_exptl_transmission_factor_min 0.4590
_refine_diff_density_max 0.853
_refine_diff_density_min -0.659
_refine_diff_density_rms 0.061
_refine_ls_abs_structure_details
;
 Flack x determined using 461 quotients [(I+)-(I-)]/[(I+)+(I-)]
 (Parsons, Flack and Wagner, Acta Cryst. B69 (2013) 249-259).
;
_refine_ls_abs_structure_Flack 0.029(5)
_refine_ls_extinction_method none
_refine_ls_goodness_of_fit_ref 1.111
_refine_ls_hydrogen_treatment constr
_refine_ls_matrix_type full
_refine_ls_number_parameters 223
_refine_ls_number_reflns 96245
_refine_ls_number_restraints 0
_refine_ls_restrained_S_all 1.111
_refine_ls_R_factor_all 0.1728
_refine_ls_R_factor_gt 0.0759
_refine_ls_shift/su_max 0.000
_refine_ls_shift/su_mean 0.000
_refine_ls_structure_factor_coef Fsqd
_refine_ls_weighting_details 'w=1/[\s^2^(Fo^2^)+1.9630P] where P=(Fo^2^+2Fc^2^)/3'
_refine_ls_weighting_scheme calc
_refine_ls_wR_factor_gt 0.1060
_refine_ls_wR_factor_ref 0.1269
_reflns_Friedel_coverage 0.721
_reflns_Friedel_fraction_full 1.000
_reflns_Friedel_fraction_max 1.000
_reflns_number_gt 50335
_reflns_number_total 96245
_reflns_threshold_expression 'I > 2\s(I)'
_cod_data_source_file d2dt00416j2.cif
_cod_data_source_block 327400br_0m
_cod_depositor_comments 'Adding full bibliography for 7710305--7710325.cif.'
_cod_original_cell_volume 3941.1(10)
_cod_database_code 7710311
_shelx_shelxl_version_number 2014/7
_shelx_space_group_comment
;
The symmetry employed for this shelxl refinement is uniquely defined
by the following loop, which should always be used as a source of
symmetry information in preference to the above space-group names.
They are only intended as comments.
;
_shelx_estimated_absorpt_t_max 0.862
_shelx_estimated_absorpt_t_min 0.580
_olex2_refinement_description
;
1. Twinned data refinement
 Scales: 1
 0
2. Fixed Uiso
 At 1.2 times of:
  All C(H) groups
3.a Aromatic/amide H refined with riding coordinates:
 C1(H1), C4(H4), C2(H2), C9(H9), C3(H3), C11(H11), C8(H8), C14(H14), C15(H15),
 C18(H18), C17(H17), C10(H10), C12(H12)
;
_olex2_submission_special_instructions 'No special instructions were received'

loop_
_space_group_symop_operation_xyz
'x, y, z'
'-y+1/2, x+1/2, z+1/4'
'-x, -y, z+1/2'
'y+1/2, -x+1/2, z+3/4'
'x+1/2, -y+1/2, -z+3/4'
'y, x, -z'
'-x+1/2, y+1/2, -z+1/4'
'-y, -x, -z+1/2'

loop_
_atom_site_label
_atom_site_type_symbol
_atom_site_fract_x
_atom_site_fract_y
_atom_site_fract_z
_atom_site_U_iso_or_equiv
_atom_site_adp_type
_atom_site_occupancy
_atom_site_site_symmetry_order
_atom_site_calc_flag
_atom_site_refinement_flags_posn
_atom_site_refinement_flags_adp
_atom_site_refinement_flags_occupancy
_atom_site_disorder_assembly
_atom_site_disorder_group
Br1 Br 0.35597(13) 0.15169(12) 0.93805(12) 0.1713(10) Uani 1 1 d . . . . .
Fe1 Fe 0.41379(10) 0.41379(10) 0.5000 0.0729(8) Uani 1 2 d S T P . .
S1 S 0.3934(3) 0.6764(3) 0.4268(5) 0.176(2) Uani 1 1 d . . . . .
N2 N 0.4095(5) 0.2923(5) 0.5037(10) 0.064(3) Uani 1 1 d . . . . .
N1 N 0.4227(5) 0.3813(7) 0.3382(8) 0.069(3) Uani 1 1 d . . . . .
N3 N 0.4098(8) 0.5254(6) 0.4674(10) 0.098(4) Uani 1 1 d . . . . .
C1 C 0.4282(6) 0.4276(7) 0.2567(13) 0.088(4) Uani 1 1 d . . . . .
H1 H 0.4266 0.4791 0.2698 0.105 Uiso 1 1 calc R . . . .
C19 C 0.4021(8) 0.5861(9) 0.4516(11) 0.083(5) Uani 1 1 d . . . . .
C4 C 0.4314(8) 0.2798(7) 0.2158(12) 0.108(5) Uani 1 1 d . . . . .
H4 H 0.4322 0.2281 0.2040 0.129 Uiso 1 1 calc R . . . .
C2 C 0.4363(9) 0.4032(10) 0.1518(12) 0.125(6) Uani 1 1 d . . . . .
H2 H 0.4402 0.4380 0.0964 0.150 Uiso 1 1 calc R . . . .
C9 C 0.3635(12) 0.0562(15) 0.3410(13) 0.110(6) Uani 1 1 d . . . . .
H9 H 0.3240 0.0306 0.3083 0.132 Uiso 1 1 calc R . . . .
C3 C 0.4385(10) 0.3295(10) 0.1308(11) 0.134(7) Uani 1 1 d . . . . .
H3 H 0.4446 0.3121 0.0612 0.161 Uiso 1 1 calc R . . . .
C16 C 0.3737(12) 0.1908(7) 0.8010(10) 0.090(5) Uani 1 1 d . . . . .
C11 C 0.4819(12) 0.0578(15) 0.4201(13) 0.125(7) Uani 1 1 d . . . . .
H11 H 0.5244 0.0312 0.4415 0.151 Uiso 1 1 calc R . . . .
C8 C 0.3601(10) 0.1358(12) 0.3543(11) 0.096(4) Uani 1 1 d . . . . .
H8 H 0.3180 0.1620 0.3306 0.115 Uiso 1 1 calc R . . . .
C7 C 0.4178(12) 0.1738(8) 0.4011(11) 0.069(4) Uani 1 1 d . . . . .
C14 C 0.3305(9) 0.2224(7) 0.6265(12) 0.086(4) Uani 1 1 d . . . . .
H14 H 0.2925 0.2216 0.5752 0.103 Uiso 1 1 calc R . . . .
C13 C 0.3994(9) 0.2524(7) 0.6003(11) 0.064(4) Uani 1 1 d . . . . .
C6 C 0.4161(6) 0.2578(8) 0.4139(11) 0.063(4) Uani 1 1 d . . . . .
C15 C 0.3162(8) 0.1933(7) 0.7280(14) 0.090(4) Uani 1 1 d . . . . .
H15 H 0.2685 0.1759 0.7459 0.109 Uiso 1 1 calc R . . . .
C18 C 0.4551(8) 0.2495(7) 0.6760(13) 0.088(4) Uani 1 1 d . . . . .
H18 H 0.5024 0.2690 0.6599 0.105 Uiso 1 1 calc R . . . .
C17 C 0.4427(9) 0.2183(8) 0.7760(12) 0.100(5) Uani 1 1 d . . . . .
H17 H 0.4815 0.2162 0.8258 0.120 Uiso 1 1 calc R . . . .
C10 C 0.4215(16) 0.0200(11) 0.3747(16) 0.115(7) Uani 1 1 d . . . . .
H10 H 0.4231 -0.0322 0.3685 0.138 Uiso 1 1 calc R . . . .
C12 C 0.4789(10) 0.1350(13) 0.4338(10) 0.086(4) Uani 1 1 d . . . . .
H12 H 0.5191 0.1602 0.4654 0.104 Uiso 1 1 calc R . . . .
C5 C 0.4231(7) 0.3080(9) 0.3187(11) 0.067(4) Uani 1 1 d . . . . .

loop_
_atom_site_aniso_label
_atom_site_aniso_U_11
_atom_site_aniso_U_22
_atom_site_aniso_U_33
_atom_site_aniso_U_23
_atom_site_aniso_U_13
_atom_site_aniso_U_12
Br1 0.235(2) 0.191(2) 0.0879(11) 0.0534(13) -0.0148(15) -0.0596(18)
Fe1 0.0786(12) 0.0786(12) 0.0615(16) -0.0070(11) 0.0070(11) -0.0045(17)
S1 0.145(4) 0.110(4) 0.272(7) 0.023(4) 0.010(4) 0.012(3)
N2 0.069(7) 0.068(7) 0.055(7) -0.001(7) -0.007(7) -0.004(6)
N1 0.082(8) 0.050(8) 0.074(8) 0.003(7) 0.014(6) -0.012(7)
N3 0.103(9) 0.085(10) 0.106(10) -0.005(9) 0.004(8) 0.004(10)
C1 0.115(12) 0.062(10) 0.085(10) 0.009(10) 0.019(10) -0.001(8)
C19 0.060(10) 0.090(13) 0.099(10) -0.008(12) 0.004(7) -0.005(12)
C4 0.189(16) 0.062(10) 0.072(11) -0.006(9) 0.039(10) 0.004(10)
C2 0.203(17) 0.102(15) 0.070(12) 0.014(11) 0.038(11) -0.001(14)
C9 0.114(18) 0.10(2) 0.113(14) -0.005(13) 0.015(13) -0.050(14)
C3 0.26(2) 0.077(12) 0.070(11) 0.007(11) 0.055(12) 0.009(14)
C16 0.122(15) 0.084(11) 0.064(10) 0.024(8) 0.004(11) -0.009(11)
C11 0.18(2) 0.10(2) 0.098(14) 0.015(12) -0.006(13) 0.041(17)
C8 0.084(14) 0.081(16) 0.124(12) -0.016(11) 0.004(11) -0.011(12)
C7 0.083(13) 0.062(13) 0.062(9) -0.003(9) 0.018(9) 0.004(14)
C14 0.090(14) 0.088(11) 0.079(12) 0.021(9) -0.010(9) -0.007(9)
C13 0.070(12) 0.061(9) 0.061(11) 0.005(8) -0.004(10) -0.001(9)
C6 0.051(9) 0.069(12) 0.069(11) -0.002(9) 0.008(8) -0.004(9)
C15 0.080(12) 0.093(11) 0.098(12) 0.034(10) 0.004(11) -0.005(9)
C18 0.077(12) 0.103(12) 0.084(12) 0.010(10) 0.002(11) -0.018(9)
C17 0.110(15) 0.119(13) 0.072(13) 0.030(9) -0.028(10) -0.021(11)
C10 0.17(3) 0.068(15) 0.105(16) 0.000(12) 0.036(16) 0.004(18)
C12 0.093(15) 0.076(15) 0.090(10) -0.005(11) -0.004(9) 0.016(12)
C5 0.080(10) 0.061(11) 0.059(10) -0.002(9) 0.018(8) -0.012(9)

loop_
_atom_type_symbol
_atom_type_description
_atom_type_scat_dispersion_real
_atom_type_scat_dispersion_imag
_atom_type_scat_source
C C 0.0033 0.0016 'International Tables Vol C Tables 4.2.6.8 and 6.1.1.4'
H H 0.0000 0.0000 'International Tables Vol C Tables 4.2.6.8 and 6.1.1.4'
Br Br -0.2901 2.4595 'International Tables Vol C Tables 4.2.6.8 and 6.1.1.4'
Fe Fe 0.3463 0.8444 'International Tables Vol C Tables 4.2.6.8 and 6.1.1.4'
N N 0.0061 0.0033 'International Tables Vol C Tables 4.2.6.8 and 6.1.1.4'
S S 0.1246 0.1234 'International Tables Vol C Tables 4.2.6.8 and 6.1.1.4'

loop_
_geom_angle_atom_site_label_1
_geom_angle_atom_site_label_2
_geom_angle_atom_site_label_3
_geom_angle
_geom_angle_site_symmetry_1
_geom_angle_site_symmetry_3
_geom_angle_publ_flag
N2 Fe1 N2 86.0(5) . 6_556 ?
N1 Fe1 N2 75.5(5) 6_556 6_556 ?
N1 Fe1 N2 92.6(4) 6_556 . ?
N1 Fe1 N2 92.6(4) . 6_556 ?
N1 Fe1 N2 75.5(5) . . ?
N1 Fe1 N1 163.9(6) . 6_556 ?
N3 Fe1 N2 168.9(5) . . ?
N3 Fe1 N2 168.9(5) 6_556 6_556 ?
N3 Fe1 N2 89.7(5) 6_556 . ?
N3 Fe1 N2 89.7(5) . 6_556 ?
N3 Fe1 N1 96.3(4) . 6_556 ?
N3 Fe1 N1 94.5(5) 6_556 6_556 ?
N3 Fe1 N1 96.3(4) 6_556 . ?
N3 Fe1 N1 94.5(5) . . ?
N3 Fe1 N3 96.3(8) 6_556 . ?
C13 N2 Fe1 121.7(8) . . ?
C6 N2 Fe1 117.0(9) . . ?
C6 N2 C13 121.3(10) . . ?
C1 N1 Fe1 125.3(10) . . ?
C1 N1 C5 118.2(12) . . ?
C5 N1 Fe1 116.5(10) . . ?
C19 N3 Fe1 174.8(16) . . ?
N1 C1 H1 118.5 . . ?
N1 C1 C2 123.0(13) . . ?
C2 C1 H1 118.5 . . ?
N3 C19 S1 178.2(17) . . ?
C3 C4 H4 120.4 . . ?
C3 C4 C5 119.3(13) . . ?
C5 C4 H4 120.4 . . ?
C1 C2 H2 120.2 . . ?
C3 C2 C1 119.7(14) . . ?
C3 C2 H2 120.2 . . ?
C8 C9 H9 120.3 . . ?
C10 C9 H9 120.3 . . ?
C10 C9 C8 119(2) . . ?
C4 C3 H3 120.9 . . ?
C2 C3 C4 118.1(14) . . ?
C2 C3 H3 120.9 . . ?
C15 C16 Br1 119.7(15) . . ?
C17 C16 Br1 119.7(14) . . ?
C17 C16 C15 120.5(13) . . ?
C10 C11 H11 120.0 . . ?
C12 C11 H11 120.0 . . ?
C12 C11 C10 120(2) . . ?
C9 C8 H8 119.6 . . ?
C7 C8 C9 120.7(16) . . ?
C7 C8 H8 119.6 . . ?
C8 C7 C6 121.7(19) . . ?
C12 C7 C8 118.9(14) . . ?
C12 C7 C6 119.4(19) . . ?
C13 C14 H14 119.3 . . ?
C13 C14 C15 121.5(13) . . ?
C15 C14 H14 119.3 . . ?
C14 C13 N2 120.7(14) . . ?
C18 C13 N2 121.2(15) . . ?
C18 C13 C14 117.7(13) . . ?
N2 C6 C7 124.7(12) . . ?
N2 C6 C5 114.8(13) . . ?
C5 C6 C7 120.5(13) . . ?
C16 C15 C14 118.9(13) . . ?
C16 C15 H15 120.5 . . ?
C14 C15 H15 120.5 . . ?
C13 C18 H18 119.3 . . ?
C13 C18 C17 121.5(13) . . ?
C17 C18 H18 119.3 . . ?
C16 C17 C18 119.8(13) . . ?
C16 C17 H17 120.1 . . ?
C18 C17 H17 120.1 . . ?
C9 C10 C11 121(2) . . ?
C9 C10 H10 119.6 . . ?
C11 C10 H10 119.6 . . ?
C11 C12 H12 120.0 . . ?
C7 C12 C11 120.0(16) . . ?
C7 C12 H12 120.0 . . ?
N1 C5 C4 121.7(13) . . ?
N1 C5 C6 116.1(13) . . ?
C4 C5 C6 122.1(14) . . ?

loop_
_geom_bond_atom_site_label_1
_geom_bond_atom_site_label_2
_geom_bond_distance
_geom_bond_site_symmetry_2
_geom_bond_publ_flag
Br1 C16 1.874(12) . ?
Fe1 N2 2.161(9) . ?
Fe1 N2 2.161(9) 6_556 ?
Fe1 N1 2.108(10) . ?
Fe1 N1 2.108(10) 6_556 ?
Fe1 N3 2.026(11) . ?
Fe1 N3 2.026(11) 6_556 ?
S1 C19 1.643(15) . ?
N2 C13 1.410(13) . ?
N2 C6 1.283(12) . ?
N1 C1 1.312(12) . ?
N1 C5 1.325(12) . ?
N3 C19 1.103(13) . ?
C1 H1 0.9300 . ?
C1 C2 1.387(15) . ?
C4 H4 0.9300 . ?
C4 C3 1.387(15) . ?
C4 C5 1.387(15) . ?
C2 H2 0.9300 . ?
C2 C3 1.335(15) . ?
C9 H9 0.9300 . ?
C9 C8 1.425(18) . ?
C9 C10 1.286(19) . ?
C3 H3 0.9300 . ?
C16 C15 1.370(15) . ?
C16 C17 1.355(15) . ?
C11 H11 0.9300 . ?
C11 C10 1.386(19) . ?
C11 C12 1.383(18) . ?
C8 H8 0.9300 . ?
C8 C7 1.359(16) . ?
C7 C6 1.501(16) . ?
C7 C12 1.349(15) . ?
C14 H14 0.9300 . ?
C14 C13 1.375(14) . ?
C14 C15 1.392(15) . ?
C13 C18 1.370(15) . ?
C6 C5 1.492(15) . ?
C15 H15 0.9300 . ?
C18 H18 0.9300 . ?
C18 C17 1.384(15) . ?
C17 H17 0.9300 . ?
C10 H10 0.9300 . ?
C12 H12 0.9300 . ?

loop_
_geom_torsion_atom_site_label_1
_geom_torsion_atom_site_label_2
_geom_torsion_atom_site_label_3
_geom_torsion_atom_site_label_4
_geom_torsion
_geom_torsion_site_symmetry_1
_geom_torsion_site_symmetry_2
_geom_torsion_site_symmetry_3
_geom_torsion_site_symmetry_4
_geom_torsion_publ_flag
Br1 C16 C15 C14 -179.8(9) . . . . ?
Br1 C16 C17 C18 -177.8(10) . . . . ?
Fe1 N2 C13 C14 102.2(12) . . . . ?
Fe1 N2 C13 C18 -70.3(14) . . . . ?
Fe1 N2 C6 C7 177.3(12) . . . . ?
Fe1 N2 C6 C5 -2.1(14) . . . . ?
Fe1 N1 C1 C2 177.9(10) . . . . ?
Fe1 N1 C5 C4 -177.7(10) . . . . ?
Fe1 N1 C5 C6 0.8(14) . . . . ?
N2 C13 C18 C17 172.2(12) . . . . ?
N2 C6 C5 N1 0.9(17) . . . . ?
N2 C6 C5 C4 179.4(13) . . . . ?
N1 C1 C2 C3 0(2) . . . . ?
C1 N1 C5 C4 2(2) . . . . ?
C1 N1 C5 C6 -179.5(11) . . . . ?
C1 C2 C3 C4 1(3) . . . . ?
C9 C8 C7 C6 178.8(12) . . . . ?
C9 C8 C7 C12 1(2) . . . . ?
C3 C4 C5 N1 -1(2) . . . . ?
C3 C4 C5 C6 -179.2(13) . . . . ?
C8 C9 C10 C11 -2(3) . . . . ?
C8 C7 C6 N2 110.5(15) . . . . ?
C8 C7 C6 C5 -70.1(16) . . . . ?
C8 C7 C12 C11 -1(2) . . . . ?
C7 C6 C5 N1 -178.5(13) . . . . ?
C7 C6 C5 C4 0(2) . . . . ?
C14 C13 C18 C17 -1(2) . . . . ?
C13 N2 C6 C7 -3(2) . . . . ?
C13 N2 C6 C5 177.5(12) . . . . ?
C13 C14 C15 C16 -4(2) . . . . ?
C13 C18 C17 C16 -1(2) . . . . ?
C6 N2 C13 C14 -77.4(16) . . . . ?
C6 N2 C13 C18 110.1(14) . . . . ?
C6 C7 C12 C11 -178.5(13) . . . . ?
C15 C16 C17 C18 0(2) . . . . ?
C15 C14 C13 N2 -169.8(11) . . . . ?
C15 C14 C13 C18 3.0(19) . . . . ?
C17 C16 C15 C14 2(2) . . . . ?
C10 C9 C8 C7 1(3) . . . . ?
C10 C11 C12 C7 -1(3) . . . . ?
C12 C11 C10 C9 3(3) . . . . ?
C12 C7 C6 N2 -71.5(17) . . . . ?
C12 C7 C6 C5 107.8(15) . . . . ?
C5 N1 C1 C2 -2(2) . . . . ?
C5 C4 C3 C2 -1(3) . . . . ?

loop_
_twin_individual_id
_twin_individual_mass_fraction_refined
1 1
2 0
